data_2012417
loop_
_publ_author_name
'N\"attinen, Kalle'
'G\"une\;s, Minna'
'Valkonen, Jussi'

_publ_section_title
;
 Calcium dicaesium silver thiocyanate dihydrate
;
_journal_issue 1
_journal_name_full 'Acta Crystallographica Section C'
_journal_page_first i21
_journal_page_last i22
_journal_paper_doi 10.1107/S0108270101017413
_journal_volume 58
_journal_year 2002
_chemical_formula_iupac CaCs2[Ag2(SCN)6].2(H2O)
_chemical_formula_structural 'Cs2 Ca Ag2 (S C N)6(H2 0)2'
_chemical_formula_sum 'C6 H4 Ag2 Ca Cs2 N6 O2 S6'
_chemical_formula_weight 906.15
_chemical_name_common 'dicaesium calcium disilver thiocyanate dihydrate'
_chemical_name_systematic 'dicaesium calcium disilver thiocyanate dihydrate'
_space_group_IT_number 14
_symmetry_cell_setting monoclinic
_symmetry_space_group_name_Hall '-P 2ybc'
_symmetry_space_group_name_H-M 'P 1 21/c 1'
_atom_sites_solution_hydrogens difmap
_atom_sites_solution_primary direct
_atom_sites_solution_secondary difmap
_cell_angle_alpha 90.00
_cell_angle_beta 93.3380(10)
_cell_angle_gamma 90.00
_cell_formula_units_Z 2
_cell_length_a 7.86960(10)
_cell_length_b 19.0910(2)
_cell_length_c 7.74110(10)
_cell_measurement_reflns_used 5696
_cell_measurement_temperature 293(2)
_cell_measurement_theta_max 28.283
_cell_measurement_theta_min 1.018
_cell_volume 1161.04(2)
_computing_cell_refinement 'HKL Scalepack (Otwinowski & Minor 1997)'
_computing_data_collection 'Collect (Nonius, 1997--2000)'
_computing_data_reduction 'HKL Denzo and Scalepack (Otwinowski & Minor 1997)'
_computing_molecular_graphics 'DIAMOND 2.1d (Brandenburg, 2000)'
_computing_publication_material 'WinGX (Farrugia, 1999)'
_computing_structure_refinement 'SHELXL97 (Sheldrick, 1997)'
_computing_structure_solution 'SHELXS97 (Sheldrick, 1997)'
_diffrn_ambient_temperature 293(2)
_diffrn_detector_area_resol_mean 9
_diffrn_measured_fraction_theta_full .997
_diffrn_measured_fraction_theta_max .997
_diffrn_measurement_device_type 'Nonius KappaCCD'
_diffrn_measurement_method CCD
_diffrn_radiation_monochromator 'horizonally mounted graphite crystal'
_diffrn_radiation_source 'fine-focus sealed tube'
_diffrn_radiation_type MoK\a
_diffrn_radiation_wavelength .71073
_diffrn_reflns_av_R_equivalents .0237
_diffrn_reflns_av_sigmaI/netI .0193
_diffrn_reflns_limit_h_max 10
_diffrn_reflns_limit_h_min -10
_diffrn_reflns_limit_k_max 25
_diffrn_reflns_limit_k_min -25
_diffrn_reflns_limit_l_max 10
_diffrn_reflns_limit_l_min -10
_diffrn_reflns_number 11177
_diffrn_reflns_theta_full 28.29
_diffrn_reflns_theta_max 28.29
_diffrn_reflns_theta_min 2.13
_exptl_absorpt_coefficient_mu 5.550
_exptl_absorpt_correction_T_max .51907
_exptl_absorpt_correction_T_min .38781
_exptl_absorpt_correction_type none
_exptl_absorpt_process_details
;Multiscan absorption correction (Parkin, S., Moezzi, B., & Hope, H. (1995).
 XABS2: an empirical absorption correction program, J. Appl. Cryst. 28,
 53--56.) was performed but not applied. The absorption correction was found
 to have no significant effect on the refinement results.
;
_exptl_crystal_colour colorless
_exptl_crystal_density_diffrn 2.592
_exptl_crystal_density_meas ?
_exptl_crystal_density_method none
_exptl_crystal_description prism
_exptl_crystal_F_000 836
_exptl_crystal_size_max .1
_exptl_crystal_size_mid .1
_exptl_crystal_size_min .1
_refine_diff_density_max 1.863
_refine_diff_density_min -1.414
_refine_ls_extinction_coef .00268(16)
_refine_ls_extinction_expression Fc^*^=kFc[1+0.001xFc^2^\l^3^/sin(2\q)]^-1/4^
_refine_ls_extinction_method SHELXL
_refine_ls_goodness_of_fit_ref 1.123
_refine_ls_hydrogen_treatment refall
_refine_ls_matrix_type full
_refine_ls_number_parameters 124
_refine_ls_number_reflns 2881
_refine_ls_number_restraints 0
_refine_ls_restrained_S_all 1.123
_refine_ls_R_factor_all .0397
_refine_ls_R_factor_gt .0332
_refine_ls_shift/su_max .001
_refine_ls_shift/su_mean .000
_refine_ls_structure_factor_coef Fsqd
_refine_ls_weighting_details 'calc w=1/[\s^2^(Fo^2^)+3.4217P] where P=(Fo^2^+2Fc^2^)/3'
_refine_ls_weighting_scheme calc
_refine_ls_wR_factor_gt .0570
_refine_ls_wR_factor_ref .0587
_reflns_number_gt 2588
_reflns_number_total 2881
_reflns_threshold_expression I>2\s(I)
_cod_data_source_file br1348.cif
_cod_data_source_block I
_cod_depositor_comments
;
The following automatic conversions were performed:

'_exptl_crystal_density_meas' value 'not measured' was changed to '?'
- the value is perceived as not measured.

Automatic conversion script
Id: cif_fix_values 3008 2015-01-20 13:52:24Z robertas 
;
_cod_original_sg_symbol_H-M 'P 21/c'
_cod_database_code 2012417

loop_
_symmetry_equiv_pos_as_xyz
'x, y, z'
'-x, y+1/2, -z+1/2'
'-x, -y, -z'
'x, -y-1/2, z-1/2'

loop_
_atom_site_label
_atom_site_fract_x
_atom_site_fract_y
_atom_site_fract_z
_atom_site_U_iso_or_equiv
_atom_site_adp_type
_atom_site_calc_flag
_atom_site_refinement_flags
_atom_site_occupancy
_atom_site_disorder_assembly
_atom_site_disorder_group
_atom_site_type_symbol
Cs .24537(4) .382640(15) .47667(4) .05609(11) Uani d . 1 . . Cs
Ag .72580(5) .283818(17) .51759(5) .05416(12) Uani d . 1 . . Ag
Ca .0000 .5000 .0000 .0419(3) Uani d S 1 . . Ca
S1 .69567(15) .41671(5) .53277(14) .0459(3) Uani d . 1 . . S
S2 .94462(14) .25482(5) .29024(13) .0431(2) Uani d . 1 . . S
S3 .46489(15) .21714(6) .59864(15) .0491(3) Uani d . 1 . . S
C1 .8123(5) .44028(19) .3743(5) .0391(8) Uani d . 1 . . C
C2 .9913(5) .1751(2) .3620(5) .0405(9) Uani d . 1 . . C
C3 .4706(5) .1525(2) .4570(5) .0417(9) Uani d . 1 . . C
N1 .8973(6) .4591(2) .2690(6) .0672(12) Uani d . 1 . . N
N2 1.0237(5) .1192(2) .4068(6) .0620(11) Uani d . 1 . . N
N3 .4720(6) .1056(2) .3633(6) .0623(11) Uani d . 1 . . N
O .2849(5) .4839(2) .1070(5) .0572(9) Uani d . 1 . . O
H1 .336(9) .461(4) .044(9) .09(2) Uiso d . 1 . . H
H2 .335(8) .515(3) .122(8) .07(2) Uiso d . 1 . . H

loop_
_atom_site_aniso_label
_atom_site_aniso_U_11
_atom_site_aniso_U_22
_atom_site_aniso_U_33
_atom_site_aniso_U_12
_atom_site_aniso_U_13
_atom_site_aniso_U_23
Cs .05030(17) .04272(16) .0739(2) .00388(12) -.00835(13) -.00223(13)
Ag .0530(2) .03568(17) .0745(3) -.00441(14) .01010(17) -.00121(16)
Ca .0456(6) .0324(5) .0492(7) -.0003(5) .0156(5) .0114(5)
S1 .0604(6) .0301(5) .0496(6) -.0031(4) .0237(5) -.0016(4)
S2 .0601(6) .0352(5) .0337(5) -.0037(4) .0016(4) .0008(4)
S3 .0552(6) .0408(5) .0526(6) -.0079(5) .0142(5) -.0019(5)
C1 .043(2) .0300(18) .045(2) .0024(16) .0068(17) .0067(16)
C2 .040(2) .041(2) .040(2) -.0005(17) .0014(16) -.0068(17)
C3 .040(2) .039(2) .047(2) -.0067(17) .0124(17) .0068(18)
N1 .072(3) .064(3) .068(3) -.001(2) .029(2) .023(2)
N2 .064(3) .039(2) .082(3) .0062(18) -.002(2) .003(2)
N3 .069(3) .052(2) .068(3) -.009(2) .025(2) -.011(2)
O .052(2) .050(2) .070(2) -.0027(17) .0101(17) -.0203(18)

loop_
_atom_type_symbol
_atom_type_description
_atom_type_scat_dispersion_real
_atom_type_scat_dispersion_imag
_atom_type_scat_source
C C .0033 .0016 'International Tables Vol C Tables 4.2.6.8 and 6.1.1.4'
H H .0000 .0000 'International Tables Vol C Tables 4.2.6.8 and 6.1.1.4'
Ag Ag -.8971 1.1015 'International Tables Vol C Tables 4.2.6.8 and 6.1.1.4'
Ca Ca .2262 .3064 'International Tables Vol C Tables 4.2.6.8 and 6.1.1.4'
Cs Cs -.3680 2.1192 'International Tables Vol C Tables 4.2.6.8 and 6.1.1.4'
N N .0061 .0033 'International Tables Vol C Tables 4.2.6.8 and 6.1.1.4'
O O .0106 .0060 'International Tables Vol C Tables 4.2.6.8 and 6.1.1.4'
S S .1246 .1234 'International Tables Vol C Tables 4.2.6.8 and 6.1.1.4'

loop_
_geom_angle_atom_site_label_1
_geom_angle_atom_site_label_2
_geom_angle_atom_site_label_3
_geom_angle_site_symmetry_1
_geom_angle_site_symmetry_3
_geom_angle
_geom_angle_publ_flag
N3 Cs N1 4_566 1_455 138.57(10) no
N3 Cs O 4_566 . 128.26(10) no
N1 Cs S1 1_455 . 137.24(7) no
O Cs S1 . . 82.21(6) no
N3 Cs S2 4_566 1_455 133.54(7) no
N1 Cs S2 1_455 1_455 67.38(8) no
O Cs S2 . 1_455 97.67(7) no
S1 Cs S2 . 1_455 141.35(2) no
N3 Cs S3 4_566 . 67.56(7) no
N1 Cs S3 1_455 . 146.52(8) no
O Cs S3 . . 128.43(7) no
S1 Cs S3 . . 71.45(2) no
S2 Cs S3 1_455 . 79.14(2) no
N3 Cs N1 4_566 3_666 69.41(10) no
N1 Cs N1 1_455 3_666 69.66(13) no
O Cs N1 . 3_666 91.58(9) no
S1 Cs N1 . 3_666 96.43(7) no
S2 Cs N1 1_455 3_666 122.15(7) no
S3 Cs N1 . 3_666 133.86(7) no
N1 Cs N2 1_455 4_466 91.12(9) no
O Cs N2 . 4_466 141.52(9) no
S1 Cs N2 . 4_466 112.92(7) no
S2 Cs N2 1_455 4_466 91.15(6) no
S3 Cs N2 . 4_466 90.00(6) no
N3 Cs S1 4_566 3_666 83.90(7) no
N1 Cs S1 1_455 3_666 70.21(8) no
S1 Cs S1 . 3_666 72.83(3) no
S2 Cs S1 1_455 3_666 137.23(3) no
S3 Cs S1 . 3_666 142.95(3) no
N2 Cs S1 4_466 3_666 94.95(6) no
S3 Ag S1 . . 114.24(4) yes
S3 Ag S2 . . 129.99(4) yes
S1 Ag S2 . . 108.10(3) yes
S3 Ag S2 . 4_566 98.98(4) yes
S1 Ag S2 . 4_566 106.71(4) yes
S2 Ag S2 . 4_566 93.03(3) yes
O Ca O 3_565 . 180 yes
O Ca N2 3_565 2_655 83.87(14) yes
O Ca N2 . 2_655 96.13(14) yes
O Ca N2 3_565 4_465 96.13(14) yes
O Ca N2 . 4_465 83.87(14) yes
N2 Ca N2 2_655 4_465 180 yes
O Ca N1 3_565 3_665 90.81(15) yes
O Ca N1 . 3_665 89.19(15) yes
N2 Ca N1 2_655 3_665 89.35(15) yes
N2 Ca N1 4_465 3_665 90.65(15) yes
O Ca N1 3_565 1_455 89.19(15) yes
O Ca N1 . 1_455 90.81(15) yes
N2 Ca N1 2_655 1_455 90.65(15) yes
N2 Ca N1 4_465 1_455 89.35(15) yes
N1 Ca N1 3_665 1_455 180 yes
C1 S1 Ag . . 100.44(14) no
C1 S1 Cs . . 123.32(15) no
Ag S1 Cs . . 84.74(3) no
C1 S1 Cs . 3_666 68.88(13) no
Ag S1 Cs . 3_666 167.00(4) no
Cs S1 Cs . 3_666 107.17(3) no
C2 S2 Ag . . 96.42(15) no
C2 S2 Ag . 4_565 97.35(14) no
Ag S2 Ag . 4_565 99.64(4) no
C2 S2 Cs . 1_655 110.94(14) no
Ag S2 Cs . 1_655 91.72(3) no
Ag S2 Cs 4_565 1_655 148.13(4) no
C3 S3 Ag . . 99.06(14) no
C3 S3 Cs . . 119.92(15) no
Ag S3 Cs . . 83.13(3) no
C3 S3 Cs . 4_566 99.24(13) no
Ag S3 Cs . 4_566 145.06(4) no
Cs S3 Cs . 4_566 112.42(3) no
N1 C1 S1 . . 176.6(4) no
N2 C2 S2 . . 178.0(4) no
N3 C3 S3 . . 177.2(4) no
C1 N1 Ca . 1_655 163.6(4) no
C1 N1 Cs . 1_655 91.0(3) no
Ca N1 Cs 1_655 1_655 104.19(14) no
C1 N1 Cs . 3_666 71.2(3) no
Ca N1 Cs 1_655 3_666 108.29(13) no
Cs N1 Cs 1_655 3_666 110.34(13) no
C2 N2 Ca . 2_645 162.7(4) no
C2 N2 Cs . 4_665 81.4(3) no
Ca N2 Cs 2_645 4_665 107.41(13) no
C3 N3 Cs . 4_565 118.6(4) no
Ca O Cs . . 103.39(12) no
Ca O H1 . . 111(5) no
Cs O H1 . . 106(5) no
Ca O H2 . . 117(5) no
Cs O H2 . . 113(5) no
H1 O H2 . . 106(7) yes

loop_
_geom_bond_atom_site_label_1
_geom_bond_atom_site_label_2
_geom_bond_site_symmetry_2
_geom_bond_distance
_geom_bond_publ_flag
Cs N3 4_566 3.401(5) yes
Cs N1 1_455 3.421(5) yes
Cs O . 3.483(4) yes
Cs S1 . 3.6042(12) yes
Cs C1 3_666 3.609(4) no
Cs C1 1_455 3.625(4) no
Cs S2 1_455 3.6389(11) yes
Cs S3 . 3.6970(12) yes
Cs N1 3_666 3.811(5) yes
Cs C2 4_466 3.848(4) no
Cs N2 4_466 3.848(5) yes
Cs S1 3_666 3.8599(10) yes
Ag S3 . 2.5259(11) yes
Ag S1 . 2.5513(10) yes
Ag S2 . 2.5927(11) yes
Ag S2 4_566 2.7461(11) yes
Ca O 3_565 2.365(4) no
Ca O . 2.365(4) yes
Ca N2 2_655 2.397(4) yes
Ca N2 4_465 2.397(4) no
Ca N1 3_665 2.407(4) yes
Ca N1 1_455 2.407(4) no
Ca H1 . 2.75(7) no
Ca H2 . 2.76(6) no
S1 C1 . 1.637(4) no
S1 Cs 3_666 3.8599(10) no
S2 C2 . 1.655(4) no
S2 Ag 4_565 2.7461(11) no
S2 Cs 1_655 3.6389(11) no
S3 C3 . 1.653(4) no
S3 Cs 4_566 3.9706(11) no
C1 N1 . 1.142(5) no
C1 Cs 3_666 3.609(4) no
C1 Cs 1_655 3.625(4) no
C2 N2 . 1.146(5) no
C2 Cs 4_665 3.848(4) no
C3 N3 . 1.153(5) no
N1 Ca 1_655 2.407(4) no
N1 Cs 1_655 3.421(5) no
N1 Cs 3_666 3.811(5) no
N2 Ca 2_645 2.397(4) no
N2 Cs 4_665 3.848(5) no
N3 Cs 4_565 3.401(5) no
O H1 . .78(7) yes
O H2 . .71(6) yes
